data_7207874
loop_
_publ_author_name
'Zheng, Wenxu'
'Wei, Yongqin'
'Tian, Chong-bin'
'Xiao, Xueying'
'Wu, Kechen'

_publ_section_title
;
 Spontaneous resolution of a homochiral helix built from a tetra-nuclear
 nickel cluster
;
_journal_issue 10
_journal_name_full CrystEngComm
_journal_page_first 3347
_journal_paper_doi 10.1039/c2ce25108f
_journal_volume 14
_journal_year 2012
_chemical_formula_sum 'C40 H36 N12 Ni4 O24'
_chemical_formula_weight 1303.65
_chemical_name_systematic
;
?
;
_space_group_IT_number 19
_symmetry_cell_setting orthorhombic
_symmetry_space_group_name_Hall 'P 2ac 2ab'
_symmetry_space_group_name_H-M 'P 21 21 21'
_atom_sites_solution_hydrogens geom
_atom_sites_solution_primary direct
_atom_sites_solution_secondary difmap
_audit_creation_method SHELXL-97
_cell_angle_alpha 90.00
_cell_angle_beta 90.00
_cell_angle_gamma 90.00
_cell_formula_units_Z 4
_cell_length_a 11.4952(5)
_cell_length_b 14.4352(5)
_cell_length_c 28.9218(14)
_cell_measurement_reflns_used 16691
_cell_measurement_temperature 293(2)
_cell_measurement_theta_max 27.4816
_cell_measurement_theta_min 2.1125
_cell_volume 4799.2(4)
_computing_cell_refinement 'CrystalClear (Rigaku Inc., 2007)'
_computing_data_collection 'CrystalClear (Rigaku Inc., 2007)'
_computing_data_reduction 'CrystalClear (Rigaku Inc., 2007)'
_computing_structure_refinement 'SHELXL-97 (Sheldrick, 1997)'
_computing_structure_solution 'SHELXS-97 (Sheldrick, 1990)'
_diffrn_ambient_temperature 293(2)
_diffrn_detector_area_resol_mean 28.5714
_diffrn_measured_fraction_theta_full 0.995
_diffrn_measured_fraction_theta_max 0.995
_diffrn_measurement_device_type Saturn724+
_diffrn_measurement_method CCD_Profile_fitting
_diffrn_radiation_monochromator graphite
_diffrn_radiation_source 'fine-focus sealed tube'
_diffrn_radiation_type MoK\a
_diffrn_radiation_wavelength 0.71073
_diffrn_reflns_av_R_equivalents 0.0359
_diffrn_reflns_av_sigmaI/netI 0.0488
_diffrn_reflns_limit_h_max 14
_diffrn_reflns_limit_h_min -14
_diffrn_reflns_limit_k_max 18
_diffrn_reflns_limit_k_min -18
_diffrn_reflns_limit_l_max 37
_diffrn_reflns_limit_l_min -29
_diffrn_reflns_number 41607
_diffrn_reflns_theta_full 27.48
_diffrn_reflns_theta_max 27.48
_diffrn_reflns_theta_min 2.54
_exptl_absorpt_coefficient_mu 1.648
_exptl_absorpt_correction_T_max 1.0000
_exptl_absorpt_correction_T_min 0.7929
_exptl_absorpt_correction_type multi-scan
_exptl_crystal_colour green
_exptl_crystal_density_diffrn 1.804
_exptl_crystal_density_method 'not measured'
_exptl_crystal_description block
_exptl_crystal_F_000 2656
_exptl_crystal_size_max 0.68
_exptl_crystal_size_mid 0.55
_exptl_crystal_size_min 0.52
_refine_diff_density_max 0.382
_refine_diff_density_min -0.412
_refine_diff_density_rms 0.064
_refine_ls_abs_structure_details 'Flack H D (1983), Acta Cryst. A39, 876-881'
_refine_ls_abs_structure_Flack 0.005(7)
_refine_ls_extinction_method none
_refine_ls_goodness_of_fit_ref 1.005
_refine_ls_hydrogen_treatment constr
_refine_ls_matrix_type full
_refine_ls_number_parameters 721
_refine_ls_number_reflns 10930
_refine_ls_number_restraints 0
_refine_ls_restrained_S_all 1.005
_refine_ls_R_factor_all 0.0312
_refine_ls_R_factor_gt 0.0284
_refine_ls_shift/su_max 0.004
_refine_ls_shift/su_mean 0.000
_refine_ls_structure_factor_coef Fsqd
_refine_ls_weighting_details 'calc w=1/[\s^2^(Fo^2^)+(0.0120P)^2^+0.0000P] where P=(Fo^2^+2Fc^2^)/3'
_refine_ls_weighting_scheme calc
_refine_ls_wR_factor_gt 0.0505
_refine_ls_wR_factor_ref 0.0515
_reflns_number_gt 10495
_reflns_number_total 10930
_reflns_threshold_expression >2sigma(I)
_cod_data_source_file c2ce25108f.txt
_cod_data_source_block 1M
_cod_depositor_comments
;
The following automatic conversions were performed:

'_exptl_absorpt_correction_type' value 'Multi-scan' changed to
'multi-scan' according to
/home/saulius/struct/CIF-dictionaries/cif_core.dic dictionary named
'cif_core.dic' version 2.4.1 from 2010-06-29.

Automatic conversion script
Id: cif_fix_values 1715 2011-07-08 13:25:40Z adriana 
;
_cod_original_sg_symbol_H-M P2(1)2(1)2(1)
_cod_database_code 7207874

loop_
_symmetry_equiv_pos_as_xyz
'x, y, z'
'-x+1/2, -y, z+1/2'
'x+1/2, -y+1/2, -z'
'-x, y+1/2, -z+1/2'

loop_
_atom_site_label
_atom_site_type_symbol
_atom_site_fract_x
_atom_site_fract_y
_atom_site_fract_z
_atom_site_U_iso_or_equiv
_atom_site_adp_type
_atom_site_occupancy
_atom_site_symmetry_multiplicity
_atom_site_calc_flag
_atom_site_refinement_flags
Ni1 Ni 0.52019(3) 0.27364(2) 0.868938(11) 0.02414(7) Uani 1 1 d .
Ni2 Ni 0.26902(3) 0.47385(2) 1.031065(12) 0.02256(7) Uani 1 1 d .
Ni3 Ni 0.20547(3) 0.75310(2) 0.872276(11) 0.02299(7) Uani 1 1 d .
Ni4 Ni 0.15321(3) 0.42905(2) 0.730079(12) 0.02661(8) Uani 1 1 d .
O1 O -0.08660(17) 0.74686(16) 0.92314(7) 0.0466(6) Uani 1 1 d .
O1W O 0.49930(18) 0.14780(12) 0.89779(6) 0.0374(5) Uani 1 1 d .
H1WA H 0.5281 0.1019 0.9100 0.056 Uiso 1 1 d R
H1WB H 0.4298 0.1355 0.8964 0.056 Uiso 1 1 d R
O2W O 0.34714(16) 0.56052(13) 1.07930(6) 0.0318(4) Uani 1 1 d .
H2WA H 0.3519 0.6167 1.0755 0.048 Uiso 1 1 d R
H2WB H 0.4151 0.5435 1.0779 0.048 Uiso 1 1 d R
O2 O -0.13884(16) 0.66865(15) 0.98439(7) 0.0459(6) Uani 1 1 d .
H2 H -0.1080 0.6301 1.0012 0.055 Uiso 1 1 d R
O3W O 0.30424(17) 0.37319(13) 1.08094(6) 0.0366(5) Uani 1 1 d .
H3WA H 0.2758 0.3211 1.0799 0.055 Uiso 1 1 d R
H3WB H 0.2896 0.3971 1.1060 0.055 Uiso 1 1 d R
O3 O -0.05478(16) 0.57819(15) 1.04860(7) 0.0432(6) Uani 1 1 d .
O4W O 0.04523(15) 0.80592(12) 0.85708(6) 0.0319(5) Uani 1 1 d .
H4WA H 0.0113 0.7928 0.8330 0.048 Uiso 1 1 d R
H4WB H -0.0034 0.7847 0.8749 0.048 Uiso 1 1 d R
O4 O 0.11414(15) 0.50939(13) 1.06277(6) 0.0313(5) Uani 1 1 d .
O5W O 0.23163(16) 0.86736(12) 0.91323(6) 0.0349(5) Uani 1 1 d .
H5WB H 0.2827 0.8791 0.9322 0.052 Uiso 1 1 d R
H5WA H 0.1800 0.9032 0.9212 0.052 Uiso 1 1 d R
O5 O 0.37829(17) 0.72462(13) 0.68853(6) 0.0344(5) Uani 1 1 d .
O6W O 0.25621(18) 0.40532(13) 0.67260(6) 0.0395(5) Uani 1 1 d .
H6WA H 0.3272 0.4095 0.6741 0.059 Uiso 1 1 d R
H6WB H 0.2263 0.4288 0.6497 0.059 Uiso 1 1 d R
O6 O 0.2983(2) 0.59363(13) 0.66298(6) 0.0434(6) Uani 1 1 d .
O7 O 0.28360(18) 0.83321(12) 0.82185(6) 0.0340(5) Uani 1 1 d .
O7W O 0.02765(18) 0.47687(13) 0.68302(7) 0.0448(6) Uani 1 1 d .
H7WA H -0.0309 0.5060 0.6901 0.067 Uiso 1 1 d R
H7WB H 0.0161 0.4524 0.6579 0.067 Uiso 1 1 d R
O8 O 0.3627(2) 0.83381(14) 0.75286(7) 0.0506(7) Uani 1 1 d .
H8 H 0.3705 0.7942 0.7328 0.061 Uiso 1 1 d R
O9 O 0.3116(2) 0.08324(15) 0.85866(8) 0.0580(7) Uani 1 1 d .
O10 O 0.1943(2) 0.06359(14) 0.79982(8) 0.0568(7) Uani 1 1 d .
H10 H 0.1637 0.0953 0.7797 0.085 Uiso 1 1 d R
O11 O 0.0994(2) 0.15056(14) 0.73813(8) 0.0549(7) Uani 1 1 d .
O12 O 0.08665(16) 0.29828(13) 0.71866(7) 0.0343(5) Uani 1 1 d .
O13 O 0.67813(15) 0.28931(13) 0.90206(6) 0.0309(4) Uani 1 1 d .
O14 O 0.76858(16) 0.36215(16) 0.95890(8) 0.0495(6) Uani 1 1 d .
O15 O 0.71392(16) 0.45933(15) 1.02527(8) 0.0509(6) Uani 1 1 d .
H15 H 0.7397 0.4364 1.0015 0.061 Uiso 1 1 d R
O16 O 0.56052(17) 0.51499(16) 1.05908(8) 0.0520(7) Uani 1 1 d .
N1 N 0.36626(18) 0.70306(15) 0.89440(7) 0.0262(5) Uani 1 1 d .
N2 N 0.15077(17) 0.68039(14) 0.93241(7) 0.0226(5) Uani 1 1 d .
N3 N 0.21830(17) 0.58796(14) 0.98980(7) 0.0225(5) Uani 1 1 d .
N4 N 0.18536(17) 0.38015(14) 0.98645(7) 0.0238(5) Uani 1 1 d .
N5 N 0.41086(17) 0.42326(15) 0.99426(7) 0.0218(4) Uani 1 1 d .
N6 N 0.46642(17) 0.33752(15) 0.93246(7) 0.0229(5) Uani 1 1 d .
N7 N 0.37361(17) 0.26673(14) 0.82426(7) 0.0236(5) Uani 1 1 d .
N8 N 0.53040(18) 0.40326(15) 0.83749(8) 0.0256(5) Uani 1 1 d .
N9 N 0.27336(19) 0.34646(14) 0.76977(7) 0.0254(5) Uani 1 1 d .
N10 N 0.04937(18) 0.44195(15) 0.78958(8) 0.0284(5) Uani 1 1 d .
N11 N 0.19295(18) 0.56434(14) 0.75086(7) 0.0229(5) Uani 1 1 d .
N12 N 0.19220(19) 0.66152(14) 0.81239(7) 0.0235(5) Uani 1 1 d .
C1 C 0.4717(2) 0.7279(2) 0.87899(10) 0.0368(7) Uani 1 1 d .
H1 H 0.4764 0.7592 0.8509 0.044 Uiso 1 1 calc R
C2 C 0.5738(2) 0.7096(2) 0.90256(11) 0.0417(8) Uani 1 1 d .
H2A H 0.6452 0.7280 0.8906 0.050 Uiso 1 1 calc R
C3 C 0.5676(2) 0.6633(2) 0.94421(11) 0.0402(8) Uani 1 1 d .
H3 H 0.6346 0.6507 0.9611 0.048 Uiso 1 1 calc R
C4 C 0.4593(2) 0.63602(19) 0.96025(10) 0.0315(7) Uani 1 1 d .
H4 H 0.4529 0.6042 0.9881 0.038 Uiso 1 1 calc R
C5 C 0.3617(2) 0.65606(17) 0.93501(9) 0.0226(5) Uani 1 1 d .
C6 C 0.2432(2) 0.63790(17) 0.95198(9) 0.0212(5) Uani 1 1 d .
C7 C 0.0597(2) 0.65917(18) 0.96108(9) 0.0230(5) Uani 1 1 d .
C8 C 0.1022(2) 0.60199(18) 0.99620(9) 0.0224(5) Uani 1 1 d .
C9 C -0.0602(2) 0.6936(2) 0.95480(10) 0.0311(6) Uani 1 1 d .
C10 C 0.0501(2) 0.56090(19) 1.03869(9) 0.0272(6) Uani 1 1 d .
C11 C -0.0303(3) 0.3818(2) 0.80524(11) 0.0403(8) Uani 1 1 d .
H11 H -0.0515 0.3325 0.7863 0.048 Uiso 1 1 calc R
C12 C -0.0821(3) 0.3895(2) 0.84788(12) 0.0466(9) Uani 1 1 d .
H12 H -0.1356 0.3454 0.8579 0.056 Uiso 1 1 calc R
C13 C -0.0534(3) 0.4636(2) 0.87546(11) 0.0461(8) Uani 1 1 d .
H13 H -0.0870 0.4706 0.9045 0.055 Uiso 1 1 calc R
C14 C 0.0262(3) 0.5274(2) 0.85936(10) 0.0388(7) Uani 1 1 d .
H14 H 0.0466 0.5782 0.8774 0.047 Uiso 1 1 calc R
C15 C 0.0754(2) 0.51509(18) 0.81603(9) 0.0252(6) Uani 1 1 d .
C16 C 0.1563(2) 0.58046(18) 0.79457(9) 0.0234(5) Uani 1 1 d .
C17 C 0.2544(2) 0.70062(17) 0.77690(8) 0.0233(5) Uani 1 1 d .
C20 C 0.2553(2) 0.64131(17) 0.73926(8) 0.0220(5) Uani 1 1 d .
C21 C 0.3015(3) 0.79358(19) 0.78484(9) 0.0303(6) Uani 1 1 d .
C22 C 0.3132(2) 0.65269(18) 0.69312(9) 0.0273(6) Uani 1 1 d .
C23 C 0.6169(2) 0.4659(2) 0.84215(10) 0.0351(7) Uani 1 1 d .
H23 H 0.6733 0.4559 0.8646 0.042 Uiso 1 1 calc R
C24 C 0.6250(3) 0.5448(2) 0.81463(12) 0.0432(8) Uani 1 1 d .
H24 H 0.6855 0.5866 0.8188 0.052 Uiso 1 1 calc R
C25 C 0.5427(3) 0.5599(2) 0.78134(12) 0.0455(9) Uani 1 1 d .
H25 H 0.5470 0.6117 0.7623 0.055 Uiso 1 1 calc R
C26 C 0.4527(2) 0.49660(18) 0.77640(11) 0.0375(7) Uani 1 1 d .
H26 H 0.3958 0.5055 0.7540 0.045 Uiso 1 1 calc R
C27 C 0.4486(2) 0.42015(18) 0.80517(9) 0.0242(6) Uani 1 1 d .
C28 C 0.3618(2) 0.34681(17) 0.80028(9) 0.0235(5) Uani 1 1 d .
C29 C 0.2887(2) 0.20964(18) 0.80647(9) 0.0263(6) Uani 1 1 d .
C30 C 0.2285(2) 0.25873(17) 0.77274(9) 0.0267(5) Uani 1 1 d .
C31 C 0.2672(3) 0.1142(2) 0.82392(11) 0.0370(7) Uani 1 1 d .
C32 C 0.1317(2) 0.2329(2) 0.74150(10) 0.0335(7) Uani 1 1 d .
C33 C 0.0736(2) 0.35299(19) 0.98709(10) 0.0314(6) Uani 1 1 d .
H33 H 0.0242 0.3783 1.0092 0.038 Uiso 1 1 calc R
C34 C 0.0292(2) 0.2893(2) 0.95641(10) 0.0369(7) Uani 1 1 d .
H34 H -0.0487 0.2721 0.9579 0.044 Uiso 1 1 calc R
C35 C 0.1014(2) 0.2512(2) 0.92339(11) 0.0415(8) Uani 1 1 d .
H35 H 0.0731 0.2079 0.9024 0.050 Uiso 1 1 calc R
C36 C 0.2170(2) 0.2786(2) 0.92208(10) 0.0354(7) Uani 1 1 d .
H36 H 0.2676 0.2542 0.9001 0.043 Uiso 1 1 calc R
C37 C 0.2558(2) 0.34321(18) 0.95425(9) 0.0232(5) Uani 1 1 d .
C38 C 0.3782(2) 0.37060(18) 0.95826(9) 0.0221(5) Uani 1 1 d .
C39 C 0.5632(2) 0.37043(18) 0.95437(9) 0.0227(5) Uani 1 1 d .
C40 C 0.5300(2) 0.42296(18) 0.99253(9) 0.0234(5) Uani 1 1 d .
C41 C 0.6776(2) 0.3399(2) 0.93795(10) 0.0290(6) Uani 1 1 d .
C42 C 0.6023(2) 0.4688(2) 1.02776(11) 0.0333(7) Uani 1 1 d .
O8W O 0.4934(2) 0.43822(19) 0.66564(11) 0.1013(11) Uani 1 1 d .
H8WA H 0.5631 0.4311 0.6608 0.152 Uiso 1 1 d R
H8WB H 0.4735 0.4853 0.6519 0.152 Uiso 1 1 d R

loop_
_atom_site_aniso_label
_atom_site_aniso_U_11
_atom_site_aniso_U_22
_atom_site_aniso_U_33
_atom_site_aniso_U_23
_atom_site_aniso_U_13
_atom_site_aniso_U_12
Ni1 0.02348(15) 0.02888(17) 0.02007(17) -0.00099(14) 0.00007(14) 0.00283(14)
Ni2 0.02152(14) 0.02531(16) 0.02083(17) 0.00047(14) 0.00284(14) 0.00088(14)
Ni3 0.02608(16) 0.02483(16) 0.01806(16) -0.00034(14) 0.00005(14) 0.00084(14)
Ni4 0.02998(17) 0.02521(17) 0.02465(19) -0.00302(15) -0.00546(16) -0.00079(15)
O1 0.0305(10) 0.0617(15) 0.0475(14) 0.0181(12) 0.0028(10) 0.0135(11)
O1W 0.0389(11) 0.0331(11) 0.0403(12) 0.0128(9) -0.0039(10) 0.0044(10)
O2W 0.0329(10) 0.0328(11) 0.0296(11) -0.0030(9) 0.0007(9) -0.0043(9)
O2 0.0231(10) 0.0645(15) 0.0500(14) 0.0161(12) 0.0085(10) 0.0124(10)
O3W 0.0481(12) 0.0295(10) 0.0323(11) 0.0054(9) 0.0043(10) -0.0045(10)
O3 0.0256(10) 0.0568(14) 0.0471(14) 0.0144(12) 0.0159(10) 0.0106(10)
O4W 0.0301(10) 0.0362(11) 0.0295(11) -0.0005(8) -0.0098(9) 0.0024(9)
O4 0.0277(9) 0.0387(12) 0.0275(11) 0.0060(9) 0.0090(9) 0.0041(9)
O5W 0.0264(9) 0.0414(11) 0.0370(12) -0.0201(9) -0.0077(9) 0.0024(9)
O5 0.0451(11) 0.0360(11) 0.0221(10) 0.0013(9) 0.0112(9) -0.0125(10)
O6W 0.0436(12) 0.0483(13) 0.0266(11) 0.0012(9) 0.0010(10) 0.0045(11)
O6 0.0722(16) 0.0374(12) 0.0207(10) -0.0066(9) 0.0069(11) -0.0141(12)
O7 0.0551(13) 0.0248(10) 0.0220(10) -0.0029(8) 0.0062(10) -0.0114(10)
O7W 0.0489(13) 0.0465(13) 0.0389(13) -0.0057(11) -0.0142(11) 0.0175(12)
O8 0.0841(18) 0.0368(12) 0.0310(12) -0.0053(10) 0.0202(12) -0.0313(13)
O9 0.0723(17) 0.0425(13) 0.0591(16) 0.0233(12) -0.0266(14) -0.0161(12)
O10 0.0643(15) 0.0319(12) 0.0743(18) 0.0143(12) -0.0274(14) -0.0231(12)
O11 0.0656(15) 0.0302(12) 0.0687(17) 0.0012(12) -0.0386(14) -0.0144(11)
O12 0.0367(10) 0.0288(11) 0.0376(12) -0.0036(9) -0.0162(10) -0.0004(9)
O13 0.0221(9) 0.0419(12) 0.0285(11) -0.0055(9) 0.0005(8) 0.0056(8)
O14 0.0174(9) 0.0783(17) 0.0529(15) -0.0268(13) -0.0062(10) 0.0066(11)
O15 0.0197(9) 0.0740(16) 0.0591(15) -0.0348(13) -0.0069(10) -0.0001(11)
O16 0.0301(11) 0.0683(16) 0.0576(16) -0.0383(13) -0.0043(11) 0.0000(11)
N1 0.0242(11) 0.0298(12) 0.0245(12) 0.0017(10) 0.0075(10) 0.0014(9)
N2 0.0210(10) 0.0271(11) 0.0197(11) -0.0007(9) -0.0003(9) 0.0025(9)
N3 0.0187(10) 0.0268(11) 0.0222(11) 0.0042(9) 0.0028(9) 0.0037(9)
N4 0.0200(10) 0.0264(11) 0.0250(12) 0.0001(9) 0.0035(9) -0.0011(9)
N5 0.0175(9) 0.0262(11) 0.0217(11) -0.0035(9) 0.0004(9) 0.0008(9)
N6 0.0184(10) 0.0299(12) 0.0203(11) -0.0021(9) 0.0002(9) -0.0002(9)
N7 0.0245(10) 0.0236(11) 0.0226(11) 0.0008(9) -0.0043(9) -0.0026(9)
N8 0.0232(11) 0.0280(12) 0.0255(12) -0.0032(9) 0.0004(10) -0.0029(9)
N9 0.0263(10) 0.0249(11) 0.0249(12) 0.0002(9) -0.0050(10) 0.0010(9)
N10 0.0285(11) 0.0275(12) 0.0293(13) -0.0045(10) 0.0024(10) -0.0071(10)
N11 0.0281(10) 0.0217(11) 0.0189(11) -0.0024(9) -0.0011(9) -0.0036(9)
N12 0.0307(11) 0.0215(11) 0.0183(11) -0.0016(9) 0.0026(10) -0.0012(9)
C1 0.0305(14) 0.0430(17) 0.0367(17) 0.0081(14) 0.0146(13) -0.0022(13)
C2 0.0250(13) 0.0472(19) 0.053(2) 0.0064(16) 0.0122(15) -0.0027(14)
C3 0.0234(14) 0.0496(19) 0.047(2) 0.0027(16) -0.0015(14) 0.0027(14)
C4 0.0251(13) 0.0355(16) 0.0338(17) 0.0078(13) 0.0015(13) 0.0018(12)
C5 0.0222(12) 0.0222(13) 0.0235(14) 0.0001(10) 0.0054(11) 0.0009(10)
C6 0.0196(11) 0.0243(13) 0.0197(13) -0.0017(10) 0.0013(10) 0.0026(10)
C7 0.0189(11) 0.0279(13) 0.0221(14) -0.0015(11) 0.0016(11) 0.0017(10)
C8 0.0182(11) 0.0255(13) 0.0235(14) -0.0022(11) 0.0040(11) -0.0001(10)
C9 0.0252(13) 0.0377(16) 0.0306(16) 0.0009(13) 0.0006(12) 0.0030(12)
C10 0.0273(13) 0.0287(14) 0.0257(15) -0.0024(12) 0.0086(12) 0.0016(11)
C11 0.0351(15) 0.0321(16) 0.054(2) -0.0046(15) 0.0029(16) -0.0163(13)
C12 0.0419(18) 0.0423(19) 0.055(2) 0.0035(16) 0.0157(17) -0.0161(15)
C13 0.0447(17) 0.053(2) 0.0402(19) 0.0001(17) 0.0161(16) -0.0114(16)
C14 0.0455(17) 0.0379(16) 0.0329(17) -0.0046(13) 0.0102(14) -0.0132(15)
C15 0.0273(13) 0.0245(13) 0.0238(14) 0.0036(11) 0.0000(11) -0.0036(11)
C16 0.0236(11) 0.0254(13) 0.0214(13) 0.0007(11) 0.0004(11) 0.0000(11)
C17 0.0284(13) 0.0235(13) 0.0180(13) 0.0032(10) 0.0026(11) -0.0015(10)
C20 0.0273(13) 0.0223(12) 0.0163(12) 0.0024(10) -0.0013(11) -0.0017(10)
C21 0.0420(15) 0.0296(15) 0.0193(13) 0.0028(11) 0.0044(13) -0.0073(13)
C22 0.0322(14) 0.0302(14) 0.0194(13) 0.0024(11) 0.0010(12) 0.0019(12)
C23 0.0260(13) 0.0413(17) 0.0379(17) -0.0009(14) -0.0038(13) -0.0063(13)
C24 0.0340(15) 0.0341(17) 0.061(2) -0.0006(16) -0.0046(16) -0.0116(13)
C25 0.0404(17) 0.0286(16) 0.067(2) 0.0106(16) -0.0033(17) -0.0062(14)
C26 0.0316(15) 0.0287(15) 0.052(2) 0.0076(14) -0.0108(15) -0.0015(12)
C27 0.0214(12) 0.0228(13) 0.0283(14) -0.0024(11) -0.0012(11) -0.0001(10)
C28 0.0238(13) 0.0229(13) 0.0237(14) -0.0016(10) -0.0018(11) -0.0009(11)
C29 0.0278(13) 0.0246(13) 0.0266(14) 0.0001(11) -0.0023(12) -0.0045(11)
C30 0.0287(12) 0.0236(13) 0.0278(14) -0.0014(11) -0.0053(12) -0.0027(11)
C31 0.0365(15) 0.0298(15) 0.0447(19) 0.0054(13) -0.0053(15) -0.0065(13)
C32 0.0333(15) 0.0325(15) 0.0347(16) -0.0067(13) -0.0082(13) -0.0041(13)
C33 0.0202(12) 0.0358(16) 0.0384(17) -0.0003(13) 0.0054(12) -0.0015(12)
C34 0.0202(12) 0.0427(17) 0.0477(19) -0.0007(15) -0.0012(13) -0.0050(12)
C35 0.0297(14) 0.0482(19) 0.0466(19) -0.0112(16) -0.0047(14) -0.0102(14)
C36 0.0243(13) 0.0478(18) 0.0342(16) -0.0150(14) 0.0026(13) -0.0020(13)
C37 0.0201(12) 0.0293(14) 0.0202(13) -0.0009(11) -0.0010(10) -0.0016(11)
C38 0.0185(11) 0.0271(13) 0.0206(14) -0.0016(11) 0.0004(10) 0.0013(10)
C39 0.0157(11) 0.0289(14) 0.0236(14) 0.0010(11) -0.0018(10) 0.0014(10)
C40 0.0181(11) 0.0264(13) 0.0258(14) -0.0042(11) -0.0025(11) -0.0004(10)
C41 0.0202(12) 0.0400(16) 0.0267(15) -0.0028(12) 0.0016(11) 0.0054(12)
C42 0.0220(12) 0.0369(16) 0.0410(18) -0.0129(14) -0.0041(13) 0.0003(12)
O8W 0.0614(18) 0.086(2) 0.157(3) 0.020(2) 0.008(2) 0.0227(18)

loop_
_atom_type_symbol
_atom_type_description
_atom_type_scat_dispersion_real
_atom_type_scat_dispersion_imag
_atom_type_scat_source
C C 0.0033 0.0016 'International Tables Vol C Tables 4.2.6.8 and 6.1.1.4'
H H 0.0000 0.0000 'International Tables Vol C Tables 4.2.6.8 and 6.1.1.4'
N N 0.0061 0.0033 'International Tables Vol C Tables 4.2.6.8 and 6.1.1.4'
O O 0.0106 0.0060 'International Tables Vol C Tables 4.2.6.8 and 6.1.1.4'
Ni Ni 0.3393 1.1124 'International Tables Vol C Tables 4.2.6.8 and 6.1.1.4'

loop_
_geom_angle_atom_site_label_1
_geom_angle_atom_site_label_2
_geom_angle_atom_site_label_3
_geom_angle
_geom_angle_site_symmetry_3
O1W Ni1 O13 90.66(8) .
O1W Ni1 N8 176.17(9) .
O13 Ni1 N8 93.13(8) .
O1W Ni1 N7 96.61(8) .
O13 Ni1 N7 169.71(8) .
N8 Ni1 N7 79.72(8) .
O1W Ni1 N6 89.92(8) .
O13 Ni1 N6 79.00(7) .
N8 Ni1 N6 90.23(8) .
N7 Ni1 N6 108.19(8) .
O1W Ni1 O5 95.06(8) 4_646
O13 Ni1 O5 85.26(7) 4_646
N8 Ni1 O5 85.85(8) 4_646
N7 Ni1 O5 86.84(8) 4_646
N6 Ni1 O5 163.55(8) 4_646
O4 Ni2 O2W 85.70(8) .
O4 Ni2 N5 171.65(8) .
O2W Ni2 N5 102.49(8) .
O4 Ni2 O3W 91.91(8) .
O2W Ni2 O3W 82.61(7) .
N5 Ni2 O3W 87.55(8) .
O4 Ni2 N4 92.17(8) .
O2W Ni2 N4 175.69(8) .
N5 Ni2 N4 79.55(8) .
O3W Ni2 N4 93.73(8) .
O4 Ni2 N3 79.61(7) .
O2W Ni2 N3 91.66(8) .
N5 Ni2 N3 101.58(8) .
O3W Ni2 N3 170.13(8) .
N4 Ni2 N3 91.64(8) .
O4W Ni3 O5W 87.49(7) .
O4W Ni3 O7 91.79(8) .
O5W Ni3 O7 83.91(7) .
O4W Ni3 N1 174.45(8) .
O5W Ni3 N1 88.36(8) .
O7 Ni3 N1 91.45(8) .
O4W Ni3 N2 95.37(8) .
O5W Ni3 N2 88.17(8) .
O7 Ni3 N2 169.08(8) .
N1 Ni3 N2 80.80(8) .
O4W Ni3 N12 89.56(7) .
O5W Ni3 N12 162.57(8) .
O7 Ni3 N12 79.01(7) .
N1 Ni3 N12 95.49(8) .
N2 Ni3 N12 109.22(8) .
O12 Ni4 O6W 86.11(8) .
O12 Ni4 N11 168.57(8) .
O6W Ni4 N11 105.08(8) .
O12 Ni4 O7W 86.68(8) .
O6W Ni4 O7W 85.82(8) .
N11 Ni4 O7W 91.68(8) .
O12 Ni4 N10 90.09(8) .
O6W Ni4 N10 175.49(8) .
N11 Ni4 N10 78.84(8) .
O7W Ni4 N10 96.38(9) .
O12 Ni4 N9 79.45(8) .
O6W Ni4 N9 88.26(8) .
N11 Ni4 N9 102.90(8) .
O7W Ni4 N9 165.26(8) .
N10 Ni4 N9 88.67(8) .
Ni1 O1W H1WA 149.2 .
Ni1 O1W H1WB 106.9 .
H1WA O1W H1WB 103.9 .
Ni2 O2W H2WA 122.3 .
Ni2 O2W H2WB 101.4 .
H2WA O2W H2WB 103.1 .
C9 O2 H2 106.2 .
Ni2 O3W H3WA 122.3 .
Ni2 O3W H3WB 106.2 .
H3WA O3W H3WB 109.7 .
Ni3 O4W H4WA 121.7 .
Ni3 O4W H4WB 109.9 .
H4WA O4W H4WB 97.0 .
C10 O4 Ni2 113.94(16) .
Ni3 O5W H5WB 131.0 .
Ni3 O5W H5WA 124.3 .
H5WB O5W H5WA 101.6 .
C22 O5 Ni1 131.36(17) 4_656
Ni4 O6W H6WA 121.0 .
Ni4 O6W H6WB 109.9 .
H6WA O6W H6WB 115.4 .
C21 O7 Ni3 115.24(17) .
Ni4 O7W H7WA 124.8 .
Ni4 O7W H7WB 123.0 .
H7WA O7W H7WB 108.0 .
C21 O8 H8 104.5 .
C31 O10 H10 109.9 .
C32 O12 Ni4 116.60(17) .
C41 O13 Ni1 116.01(16) .
C42 O15 H15 116.6 .
C1 N1 C5 117.2(2) .
C1 N1 Ni3 127.34(19) .
C5 N1 Ni3 113.86(16) .
C6 N2 C7 104.2(2) .
C6 N2 Ni3 109.53(16) .
C7 N2 Ni3 146.22(17) .
C6 N3 C8 103.9(2) .
C6 N3 Ni2 145.07(17) .
C8 N3 Ni2 107.99(17) .
C33 N4 C37 118.0(2) .
C33 N4 Ni2 128.08(19) .
C37 N4 Ni2 113.88(16) .
C38 N5 C40 104.4(2) .
C38 N5 Ni2 112.11(15) .
C40 N5 Ni2 143.45(18) .
C38 N6 C39 103.5(2) .
C38 N6 Ni1 147.51(17) .
C39 N6 Ni1 108.18(16) .
C28 N7 C29 104.4(2) .
C28 N7 Ni1 110.51(16) .
C29 N7 Ni1 144.79(18) .
C27 N8 C23 117.5(2) .
C27 N8 Ni1 115.19(17) .
C23 N8 Ni1 126.78(19) .
C28 N9 C30 104.3(2) .
C28 N9 Ni4 146.19(18) .
C30 N9 Ni4 107.65(16) .
C15 N10 C11 118.1(3) .
C15 N10 Ni4 114.27(17) .
C11 N10 Ni4 127.4(2) .
C16 N11 C20 104.7(2) .
C16 N11 Ni4 111.14(17) .
C20 N11 Ni4 143.50(18) .
C16 N12 C17 103.4(2) .
C16 N12 Ni3 148.50(18) .
C17 N12 Ni3 107.92(16) .
N1 C1 C2 123.5(3) .
N1 C1 H1 118.2 .
C2 C1 H1 118.2 .
C3 C2 C1 118.6(3) .
C3 C2 H2A 120.7 .
C1 C2 H2A 120.7 .
C2 C3 C4 118.5(3) .
C2 C3 H3 120.8 .
C4 C3 H3 120.8 .
C5 C4 C3 119.8(3) .
C5 C4 H4 120.1 .
C3 C4 H4 120.1 .
N1 C5 C4 122.4(2) .
N1 C5 C6 114.4(2) .
C4 C5 C6 122.9(2) .
N3 C6 N2 114.7(2) .
N3 C6 C5 124.4(2) .
N2 C6 C5 120.5(2) .
N2 C7 C8 107.7(2) .
N2 C7 C9 124.3(2) .
C8 C7 C9 128.0(2) .
N3 C8 C7 109.4(2) .
N3 C8 C10 116.6(2) .
C7 C8 C10 133.9(2) .
O1 C9 O2 119.4(3) .
O1 C9 C7 122.1(3) .
O2 C9 C7 118.4(2) .
O4 C10 O3 123.4(3) .
O4 C10 C8 117.1(2) .
O3 C10 C8 119.5(3) .
N10 C11 C12 123.2(3) .
N10 C11 H11 118.4 .
C12 C11 H11 118.4 .
C11 C12 C13 118.6(3) .
C11 C12 H12 120.7 .
C13 C12 H12 120.7 .
C12 C13 C14 118.9(3) .
C12 C13 H13 120.5 .
C14 C13 H13 120.5 .
C13 C14 C15 119.3(3) .
C13 C14 H14 120.3 .
C15 C14 H14 120.3 .
N10 C15 C14 121.8(2) .
N10 C15 C16 114.1(2) .
C14 C15 C16 124.0(3) .
N12 C16 N11 114.4(2) .
N12 C16 C15 126.5(2) .
N11 C16 C15 118.9(2) .
N12 C17 C20 109.7(2) .
N12 C17 C21 116.9(2) .
C20 C17 C21 133.3(2) .
N11 C20 C17 107.8(2) .
N11 C20 C22 122.7(2) .
C17 C20 C22 129.4(2) .
O7 C21 O8 120.1(3) .
O7 C21 C17 120.0(2) .
O8 C21 C17 119.9(2) .
O6 C22 O5 124.5(3) .
O6 C22 C20 119.5(2) .
O5 C22 C20 116.0(2) .
N8 C23 C24 122.6(3) .
N8 C23 H23 118.7 .
C24 C23 H23 118.7 .
C25 C24 C23 119.1(3) .
C25 C24 H24 120.4 .
C23 C24 H24 120.4 .
C24 C25 C26 118.9(3) .
C24 C25 H25 120.5 .
C26 C25 H25 120.5 .
C27 C26 C25 119.3(3) .
C27 C26 H26 120.4 .
C25 C26 H26 120.4 .
N8 C27 C26 122.5(2) .
N8 C27 C28 114.3(2) .
C26 C27 C28 122.9(2) .
N9 C28 N7 114.1(2) .
N9 C28 C27 125.6(2) .
N7 C28 C27 120.0(2) .
N7 C29 C30 108.1(2) .
N7 C29 C31 123.0(2) .
C30 C29 C31 128.8(2) .
N9 C30 C29 109.1(2) .
N9 C30 C32 118.5(2) .
C29 C30 C32 132.4(2) .
O9 C31 O10 120.2(3) .
O9 C31 C29 123.5(3) .
O10 C31 C29 116.2(3) .
O11 C32 O12 123.3(3) .
O11 C32 C30 120.7(3) .
O12 C32 C30 116.0(2) .
N4 C33 C34 122.8(3) .
N4 C33 H33 118.6 .
C34 C33 H33 118.6 .
C33 C34 C35 119.3(3) .
C33 C34 H34 120.3 .
C35 C34 H34 120.3 .
C34 C35 C36 118.8(3) .
C34 C35 H35 120.6 .
C36 C35 H35 120.6 .
C35 C36 C37 118.7(3) .
C35 C36 H36 120.7 .
C37 C36 H36 120.7 .
N4 C37 C36 122.4(2) .
N4 C37 C38 114.6(2) .
C36 C37 C38 122.8(2) .
N5 C38 N6 114.8(2) .
N5 C38 C37 118.8(2) .
N6 C38 C37 125.7(2) .
N6 C39 C40 109.5(2) .
N6 C39 C41 118.4(2) .
C40 C39 C41 131.8(2) .
N5 C40 C39 107.7(2) .
N5 C40 C42 122.5(2) .
C39 C40 C42 129.7(2) .
O14 C41 O13 122.7(2) .
O14 C41 C39 121.0(2) .
O13 C41 C39 116.2(2) .
O16 C42 O15 119.3(3) .
O16 C42 C40 122.4(2) .
O15 C42 C40 118.3(3) .
H8WA O8W H8WB 107.1 .

loop_
_geom_bond_atom_site_label_1
_geom_bond_atom_site_label_2
_geom_bond_distance
_geom_bond_site_symmetry_2
Ni1 O1W 2.0133(18) .
Ni1 O13 2.0651(18) .
Ni1 N8 2.084(2) .
Ni1 N7 2.126(2) .
Ni1 N6 2.146(2) .
Ni1 O5 2.1505(18) 4_646
Ni2 O4 2.0672(18) .
Ni2 O2W 2.0779(18) .
Ni2 N5 2.080(2) .
Ni2 O3W 2.0871(18) .
Ni2 N4 2.102(2) .
Ni2 N3 2.116(2) .
Ni3 O4W 2.0415(17) .
Ni3 O5W 2.0528(17) .
Ni3 O7 2.0666(18) .
Ni3 N1 2.085(2) .
Ni3 N2 2.127(2) .
Ni3 N12 2.184(2) .
Ni4 O12 2.0635(18) .
Ni4 O6W 2.0695(19) .
Ni4 N11 2.094(2) .
Ni4 O7W 2.1005(19) .
Ni4 N10 2.103(2) .
Ni4 N9 2.156(2) .
O1 C9 1.233(3) .
O1W H1WA 0.8202 .
O1W H1WB 0.8196 .
O2W H2WA 0.8199 .
O2W H2WB 0.8200 .
O2 C9 1.296(3) .
O2 H2 0.8200 .
O3W H3WA 0.8201 .
O3W H3WB 0.8197 .
O3 C10 1.264(3) .
O4W H4WA 0.8202 .
O4W H4WB 0.8199 .
O4 C10 1.257(3) .
O5W H5WB 0.8198 .
O5W H5WA 0.8200 .
O5 C22 1.287(3) .
O5 Ni1 2.1505(18) 4_656
O6W H6WA 0.8199 .
O6W H6WB 0.8201 .
O6 C22 1.231(3) .
O7 C21 1.231(3) .
O7W H7WA 0.8198 .
O7W H7WB 0.8195 .
O8 C21 1.299(3) .
O8 H8 0.8197 .
O9 C31 1.213(3) .
O10 C31 1.312(3) .
O10 H10 0.8195 .
O11 C32 1.249(3) .
O12 C32 1.263(3) .
O13 C41 1.269(3) .
O14 C41 1.250(3) .
O15 C42 1.293(3) .
O15 H15 0.8193 .
O16 C42 1.223(3) .
N1 C1 1.340(3) .
N1 C5 1.357(3) .
N2 C6 1.351(3) .
N2 C7 1.370(3) .
N3 C6 1.341(3) .
N3 C8 1.362(3) .
N4 C33 1.343(3) .
N4 C37 1.344(3) .
N5 C38 1.343(3) .
N5 C40 1.370(3) .
N6 C38 1.347(3) .
N6 C39 1.366(3) .
N7 C28 1.355(3) .
N7 C29 1.377(3) .
N8 C27 1.348(3) .
N8 C23 1.350(3) .
N9 C28 1.346(3) .
N9 C30 1.370(3) .
N10 C15 1.338(3) .
N10 C11 1.341(3) .
N11 C16 1.353(3) .
N11 C20 1.364(3) .
N12 C16 1.343(3) .
N12 C17 1.372(3) .
C1 C2 1.383(4) .
C1 H1 0.9300 .
C2 C3 1.379(4) .
C2 H2A 0.9300 .
C3 C4 1.386(4) .
C3 H3 0.9300 .
C4 C5 1.369(3) .
C4 H4 0.9300 .
C5 C6 1.472(3) .
C7 C8 1.397(3) .
C7 C9 1.476(3) .
C8 C10 1.490(3) .
C11 C12 1.374(4) .
C11 H11 0.9300 .
C12 C13 1.375(4) .
C12 H12 0.9300 .
C13 C14 1.379(4) .
C13 H13 0.9300 .
C14 C15 1.387(4) .
C14 H14 0.9300 .
C15 C16 1.463(3) .
C17 C20 1.385(3) .
C17 C21 1.465(3) .
C20 C22 1.500(3) .
C23 C24 1.393(4) .
C23 H23 0.9300 .
C24 C25 1.367(4) .
C24 H24 0.9300 .
C25 C26 1.388(4) .
C25 H25 0.9300 .
C26 C27 1.383(4) .
C26 H26 0.9300 .
C27 C28 1.461(3) .
C29 C30 1.390(3) .
C29 C31 1.488(4) .
C30 C32 1.481(3) .
C33 C34 1.376(4) .
C33 H33 0.9300 .
C34 C35 1.380(4) .
C34 H34 0.9300 .
C35 C36 1.387(3) .
C35 H35 0.9300 .
C36 C37 1.391(3) .
C36 H36 0.9300 .
C37 C38 1.466(3) .
C39 C40 1.393(3) .
C39 C41 1.467(3) .
C40 C42 1.472(3) .
O8W H8WA 0.8196 .
O8W H8WB 0.8201 .

loop_
_geom_hbond_atom_site_label_D
_geom_hbond_atom_site_label_H
_geom_hbond_atom_site_label_A
_geom_hbond_distance_DH
_geom_hbond_distance_HA
_geom_hbond_distance_DA
_geom_hbond_angle_DHA
_geom_hbond_site_symmetry_A
O1W H1WA O4 0.82 2.04 2.862(3) 174.6 3_557
O1W H1WB O9 0.82 1.90 2.608(3) 144.3 .
O2W H2WA O1 0.82 2.09 2.884(3) 161.9 3_567
O2W H2WB O16 0.82 1.81 2.606(3) 164.8 .
O2 H2 O3 0.82 1.68 2.467(3) 161.0 .
O3W H3WA O13 0.82 2.02 2.801(3) 159.3 3_457
O3W H3WB O6 0.82 1.94 2.692(3) 152.6 2_565
O4W H4WA O12 0.82 1.87 2.666(3) 162.4 4_556
O4W H4WB O1 0.82 1.78 2.584(3) 167.2 .
O5W H5WB O3 0.82 2.05 2.804(3) 153.9 3_567
O5W H5WA O16 0.82 1.90 2.719(3) 178.7 3_467
O5W H5WA O15 0.82 2.55 3.076(3) 123.5 3_467
O6W H6WA O8W 0.82 1.97 2.775(4) 167.1 .
O6W H6WB O2W 0.82 2.21 2.989(3) 159.0 2_564
O7W H7WA O10 0.82 2.07 2.885(3) 169.8 4_556
O7W H7WB O4W 0.82 2.27 2.852(3) 128.4 4_546
O8 H8 O5 0.82 1.63 2.445(3) 172.9 .
O10 H10 O11 0.82 1.62 2.439(3) 175.5 .
O15 H15 O14 0.82 1.67 2.459(3) 162.4 .
O8W H8WA O7 0.82 2.31 3.000(3) 141.6 4_646
O8W H8WB O6 0.82 2.57 3.173(3) 131.5 .
